data_7225868
loop_
_publ_author_name
'Chen, Xi'
'Zhang, Biquan'
'Yu, Fan'
'Su, Min'
'Qin, Wenming'
'Li, Bao'
'Zhuang, Gui-lin'
'Zhang, Tianle'

_publ_section_title
;
 Synthesis, crystal structure and luminescence studies of zinc(ii) and
 cadmium(ii) complexes with 6-(1H-tetrazol-5-yl)-2-naphthoic acid
;
_journal_issue 34
_journal_name_full CrystEngComm
_journal_page_first 6396
_journal_paper_doi 10.1039/C6CE01273F
_journal_volume 18
_journal_year 2016
_chemical_formula_sum 'C12 H6 Cd N4 O3'
_chemical_formula_weight 366.62
_chemical_name_systematic
; 
 ? 
;
_space_group_IT_number 14
_symmetry_cell_setting monoclinic
_symmetry_space_group_name_Hall '-P 2yab'
_symmetry_space_group_name_H-M 'P 1 21/a 1'
_atom_sites_solution_hydrogens geom
_atom_sites_solution_primary direct
_atom_sites_solution_secondary difmap
_audit_creation_method SHELXL-97
_audit_update_record
;
2016-05-24 deposited with the CCDC.
2016-07-08 downloaded from the CCDC.
;
_cell_angle_alpha 90.00
_cell_angle_beta 98.655(5)
_cell_angle_gamma 90.00
_cell_formula_units_Z 4
_cell_length_a 10.2092(19)
_cell_length_b 8.5034(17)
_cell_length_c 13.885(3)
_cell_measurement_reflns_used 2350
_cell_measurement_temperature 293(2)
_cell_measurement_theta_max 0.832
_cell_measurement_theta_min 0.698
_cell_volume 1191.7(4)
_computing_cell_refinement 'CrysAlis RED, Oxford Diffraction Ltd.'
_computing_data_collection 'CrysAlis CCD, Oxford Diffraction Ltd.'
_computing_data_reduction 'CrysAlis RED, Oxford Diffraction Ltd.'
_computing_structure_refinement 'SHELXL-97 (Sheldrick, 1997)'
_computing_structure_solution 'SHELXS-97 (Sheldrick, 1990)'
_diffrn_ambient_temperature 293(2)
_diffrn_measured_fraction_theta_full 0.998
_diffrn_measured_fraction_theta_max 0.998
_diffrn_measurement_device_type 'Oxford Gemini S Ultra'
_diffrn_radiation_monochromator graphite
_diffrn_radiation_source 'fine-focus sealed tube'
_diffrn_radiation_type MoK\a
_diffrn_radiation_wavelength 0.71073
_diffrn_reflns_av_R_equivalents 0.0265
_diffrn_reflns_av_sigmaI/netI 0.0244
_diffrn_reflns_limit_h_max 12
_diffrn_reflns_limit_h_min -12
_diffrn_reflns_limit_k_max 10
_diffrn_reflns_limit_k_min -10
_diffrn_reflns_limit_l_max 13
_diffrn_reflns_limit_l_min -17
_diffrn_reflns_number 9000
_diffrn_reflns_theta_full 26.00
_diffrn_reflns_theta_max 26.00
_diffrn_reflns_theta_min 2.81
_exptl_absorpt_coefficient_mu 1.845
_exptl_absorpt_correction_T_max 0.832
_exptl_absorpt_correction_T_min 0.698
_exptl_absorpt_correction_type multi-scan
_exptl_absorpt_process_details
;
CrysAlis RED, Oxford Diffraction Ltd.,
Version 1.171.32.4 (release 27-04-2006 CrysAlis171 .NET)
(compiled Apr 27 2007,17:53:11)
Empirical absorption correction using spherical harmonics,
implemented in SCALE3 ABSPACK scaling algorithm.
;
_exptl_crystal_colour yellow
_exptl_crystal_density_diffrn 2.043
_exptl_crystal_density_method 'not measured'
_exptl_crystal_description block
_exptl_crystal_F_000 184
_exptl_crystal_size_max 0.2
_exptl_crystal_size_mid 0.2
_exptl_crystal_size_min 0.1
_refine_diff_density_max 0.622
_refine_diff_density_min -0.317
_refine_diff_density_rms 0.075
_refine_ls_extinction_method none
_refine_ls_goodness_of_fit_ref 1.013
_refine_ls_hydrogen_treatment constr
_refine_ls_matrix_type full
_refine_ls_number_parameters 181
_refine_ls_number_reflns 2352
_refine_ls_number_restraints 0
_refine_ls_restrained_S_all 1.013
_refine_ls_R_factor_all 0.0262
_refine_ls_R_factor_gt 0.0204
_refine_ls_shift/su_max 0.022
_refine_ls_shift/su_mean 0.003
_refine_ls_structure_factor_coef Fsqd
_refine_ls_weighting_details 'calc w=1/[\s^2^(Fo^2^)+(0.0235P)^2^+1.6729P] where P=(Fo^2^+2Fc^2^)/3'
_refine_ls_weighting_scheme calc
_refine_ls_wR_factor_gt 0.0526
_refine_ls_wR_factor_ref 0.0561
_reflns_number_gt 2043
_reflns_number_total 2352
_reflns_threshold_expression >2sigma(I)
_cod_data_source_file c6ce01273f2.cif
_cod_data_source_block compound2
_cod_depositor_comments 'Adding full bibliography for 7225867--7225868.cif.'
_cod_original_sg_symbol_H-M 'P 21/a'
_cod_database_code 7225868

loop_
_symmetry_equiv_pos_as_xyz
'x, y, z'
'-x+1/2, y+1/2, -z'
'-x, -y, -z'
'x-1/2, -y-1/2, z'

loop_
_atom_site_label
_atom_site_type_symbol
_atom_site_fract_x
_atom_site_fract_y
_atom_site_fract_z
_atom_site_U_iso_or_equiv
_atom_site_adp_type
_atom_site_occupancy
_atom_site_symmetry_multiplicity
_atom_site_calc_flag
_atom_site_refinement_flags
Cd1 Cd 0.625842(18) 0.49095(2) 0.134885(13) 0.01936(8) Uani 1 1 d .
O1W O 0.4636(2) 0.2971(3) 0.13451(16) 0.0431(6) Uani 1 1 d .
O2 O 0.7143(2) 0.8357(3) 0.76764(14) 0.0311(5) Uani 1 1 d .
N1 N 0.4493(2) 0.6609(3) 0.08921(17) 0.0228(5) Uani 1 1 d .
N2 N 0.3545(2) 0.6430(3) 0.01089(16) 0.0233(5) Uani 1 1 d .
O1 O 0.8326(2) 1.0041(2) 0.69887(15) 0.0333(5) Uani 1 1 d .
C7 C 0.4740(3) 0.8218(3) 0.2398(2) 0.0229(6) Uani 1 1 d .
C10 C 0.4980(3) 0.7056(4) 0.4994(2) 0.0253(6) Uani 1 1 d .
H10A H 0.4343 0.6267 0.4953 0.030 Uiso 1 1 calc R
C12 C 0.4031(3) 0.7709(3) 0.14374(19) 0.0205(6) Uani 1 1 d .
N4 N 0.2835(2) 0.8204(3) 0.10125(17) 0.0263(5) Uani 1 1 d .
C6 C 0.5702(3) 0.9433(4) 0.2464(2) 0.0279(6) Uani 1 1 d .
H6A H 0.5871 0.9944 0.1903 0.034 Uiso 1 1 calc R
C5 C 0.6380(3) 0.9851(3) 0.3349(2) 0.0262(6) Uani 1 1 d .
H5A H 0.6997 1.0662 0.3388 0.031 Uiso 1 1 calc R
C4 C 0.6156(3) 0.9066(3) 0.4207(2) 0.0208(6) Uani 1 1 d .
C2 C 0.6641(2) 0.8645(3) 0.59560(19) 0.0205(6) Uani 1 1 d .
N3 N 0.2563(2) 0.7384(3) 0.01801(16) 0.0276(6) Uani 1 1 d .
C3 C 0.6850(3) 0.9454(3) 0.5144(2) 0.0218(6) Uani 1 1 d .
H3A H 0.7457 1.0276 0.5204 0.026 Uiso 1 1 calc R
C11 C 0.5686(3) 0.7433(3) 0.5878(2) 0.0245(6) Uani 1 1 d .
H11A H 0.5538 0.6888 0.6432 0.029 Uiso 1 1 calc R
C1 C 0.7412(3) 0.9036(3) 0.6929(2) 0.0211(6) Uani 1 1 d .
C8 C 0.4496(3) 0.7463(3) 0.3216(2) 0.0252(6) Uani 1 1 d .
H8A H 0.3853 0.6680 0.3166 0.030 Uiso 1 1 calc R
C9 C 0.5204(3) 0.7852(3) 0.4141(2) 0.0208(6) Uani 1 1 d .

loop_
_atom_site_aniso_label
_atom_site_aniso_U_11
_atom_site_aniso_U_22
_atom_site_aniso_U_33
_atom_site_aniso_U_23
_atom_site_aniso_U_13
_atom_site_aniso_U_12
Cd1 0.01806(11) 0.02431(12) 0.01420(11) 0.00088(8) -0.00247(7) 0.00075(8)
O1W 0.0378(13) 0.0585(16) 0.0297(12) 0.0105(11) -0.0052(10) -0.0249(11)
O2 0.0337(11) 0.0429(13) 0.0149(10) 0.0020(9) -0.0020(9) -0.0111(10)
N1 0.0201(11) 0.0281(13) 0.0180(11) -0.0041(10) -0.0042(9) 0.0045(9)
N2 0.0212(11) 0.0302(13) 0.0167(11) -0.0059(10) -0.0033(9) 0.0023(9)
O1 0.0345(12) 0.0451(14) 0.0178(10) 0.0002(9) -0.0044(9) -0.0166(10)
C7 0.0212(13) 0.0251(14) 0.0198(14) -0.0065(11) -0.0048(11) 0.0075(11)
C10 0.0238(13) 0.0247(15) 0.0262(15) 0.0011(12) -0.0005(12) -0.0058(11)
C12 0.0211(13) 0.0226(14) 0.0169(13) -0.0010(11) -0.0001(11) 0.0017(10)
N4 0.0249(12) 0.0325(14) 0.0189(12) -0.0072(10) -0.0051(10) 0.0078(10)
C6 0.0306(15) 0.0308(16) 0.0213(15) 0.0010(12) 0.0004(12) -0.0009(12)
C5 0.0259(14) 0.0293(16) 0.0222(14) -0.0015(12) -0.0005(12) -0.0049(11)
C4 0.0184(12) 0.0211(14) 0.0218(14) -0.0022(11) -0.0001(11) 0.0030(10)
C2 0.0163(12) 0.0266(15) 0.0174(13) -0.0040(11) -0.0010(11) 0.0044(10)
N3 0.0240(12) 0.0369(15) 0.0194(13) -0.0069(11) -0.0048(10) 0.0068(11)
C3 0.0201(13) 0.0230(14) 0.0209(14) -0.0030(11) -0.0012(11) 0.0007(11)
C11 0.0242(14) 0.0282(15) 0.0202(14) 0.0007(12) 0.0004(11) 0.0003(11)
C1 0.0193(13) 0.0232(14) 0.0196(14) -0.0028(11) -0.0006(11) 0.0042(10)
C8 0.0227(14) 0.0266(15) 0.0246(15) -0.0049(12) -0.0024(12) -0.0001(11)
C9 0.0194(13) 0.0215(14) 0.0201(14) -0.0040(11) -0.0013(11) 0.0018(10)

loop_
_atom_type_symbol
_atom_type_description
_atom_type_scat_dispersion_real
_atom_type_scat_dispersion_imag
_atom_type_scat_source
C C 0.0033 0.0016 'International Tables Vol C Tables 4.2.6.8 and 6.1.1.4'
H H 0.0000 0.0000 'International Tables Vol C Tables 4.2.6.8 and 6.1.1.4'
O O 0.0106 0.0060 'International Tables Vol C Tables 4.2.6.8 and 6.1.1.4'
N N 0.0061 0.0033 'International Tables Vol C Tables 4.2.6.8 and 6.1.1.4'
Cd Cd -0.8075 1.2024 'International Tables Vol C Tables 4.2.6.8 and 6.1.1.4'

loop_
_geom_angle_atom_site_label_1
_geom_angle_atom_site_label_2
_geom_angle_atom_site_label_3
_geom_angle
_geom_angle_site_symmetry_1
_geom_angle_site_symmetry_3
O1 Cd1 N1 105.30(8) 2_646 .
O1 Cd1 O1W 93.47(8) 2_646 .
N1 Cd1 O1W 85.28(9) . .
O1 Cd1 N2 149.74(8) 2_646 3_665
N1 Cd1 N2 103.24(8) . 3_665
O1W Cd1 N2 78.99(8) . 3_665
O1 Cd1 O2 56.02(7) 2_646 2_646
N1 Cd1 O2 161.00(8) . 2_646
O1W Cd1 O2 92.03(8) . 2_646
N2 Cd1 O2 94.66(7) 3_665 2_646
O1 Cd1 N4 97.91(8) 2_646 4_675
N1 Cd1 N4 92.71(8) . 4_675
O1W Cd1 N4 168.57(8) . 4_675
N2 Cd1 N4 90.56(8) 3_665 4_675
O2 Cd1 N4 93.44(8) 2_646 4_675
O1 Cd1 C1 28.06(8) 2_646 2_646
N1 Cd1 C1 133.34(8) . 2_646
O1W Cd1 C1 94.03(8) . 2_646
N2 Cd1 C1 122.47(8) 3_665 2_646
O2 Cd1 C1 27.98(8) 2_646 2_646
N4 Cd1 C1 95.51(8) 4_675 2_646
C1 O2 Cd1 89.93(16) . 2_656
C12 N1 N2 105.3(2) . .
C12 N1 Cd1 127.42(18) . .
N2 N1 Cd1 125.58(17) . .
N3 N2 N1 109.5(2) . .
N3 N2 Cd1 122.07(16) . 3_665
N1 N2 Cd1 127.05(16) . 3_665
C1 O1 Cd1 93.25(17) . 2_656
C8 C7 C6 120.1(3) . .
C8 C7 C12 119.1(3) . .
C6 C7 C12 120.7(3) . .
C11 C10 C9 120.7(3) . .
C11 C10 H10A 119.6 . .
C9 C10 H10A 119.6 . .
N1 C12 N4 110.3(2) . .
N1 C12 C7 123.3(2) . .
N4 C12 C7 126.4(2) . .
N3 N4 C12 105.8(2) . .
N3 N4 Cd1 117.56(16) . 4_575
C12 N4 Cd1 136.60(18) . 4_575
C5 C6 C7 120.0(3) . .
C5 C6 H6A 120.0 . .
C7 C6 H6A 120.0 . .
C6 C5 C4 120.8(3) . .
C6 C5 H5A 119.6 . .
C4 C5 H5A 119.6 . .
C5 C4 C9 119.2(2) . .
C5 C4 C3 122.6(3) . .
C9 C4 C3 118.1(3) . .
C3 C2 C11 119.8(2) . .
C3 C2 C1 120.5(2) . .
C11 C2 C1 119.7(2) . .
N2 N3 N4 109.0(2) . .
C2 C3 C4 121.3(3) . .
C2 C3 H3A 119.3 . .
C4 C3 H3A 119.3 . .
C10 C11 C2 120.4(3) . .
C10 C11 H11A 119.8 . .
C2 C11 H11A 119.8 . .
O2 C1 O1 120.7(2) . .
O2 C1 C2 119.7(2) . .
O1 C1 C2 119.6(2) . .
O2 C1 Cd1 62.08(14) . 2_656
O1 C1 Cd1 58.69(14) . 2_656
C2 C1 Cd1 176.62(19) . 2_656
C7 C8 C9 121.0(3) . .
C7 C8 H8A 119.5 . .
C9 C8 H8A 119.5 . .
C4 C9 C10 119.6(2) . .
C4 C9 C8 118.8(3) . .
C10 C9 C8 121.6(3) . .

loop_
_geom_bond_atom_site_label_1
_geom_bond_atom_site_label_2
_geom_bond_distance
_geom_bond_site_symmetry_2
Cd1 O1 2.286(2) 2_646
Cd1 N1 2.323(2) .
Cd1 O1W 2.336(2) .
Cd1 N2 2.357(2) 3_665
Cd1 O2 2.361(2) 2_646
Cd1 N4 2.368(2) 4_675
Cd1 C1 2.672(3) 2_646
O2 C1 1.254(3) .
O2 Cd1 2.361(2) 2_656
N1 C12 1.333(3) .
N1 N2 1.351(3) .
N2 N3 1.305(3) .
N2 Cd1 2.357(2) 3_665
O1 C1 1.259(3) .
O1 Cd1 2.286(2) 2_656
C7 C8 1.360(4) .
C7 C6 1.418(4) .
C7 C12 1.483(4) .
C10 C11 1.365(4) .
C10 C9 1.412(4) .
C10 H10A 0.9300 .
C12 N4 1.341(3) .
N4 N3 1.343(3) .
N4 Cd1 2.368(2) 4_575
C6 C5 1.363(4) .
C6 H6A 0.9300 .
C5 C4 1.414(4) .
C5 H5A 0.9300 .
C4 C9 1.411(4) .
C4 C3 1.424(4) .
C2 C3 1.364(4) .
C2 C11 1.412(4) .
C2 C1 1.495(4) .
C3 H3A 0.9300 .
C11 H11A 0.9300 .
C1 Cd1 2.672(3) 2_656
C8 C9 1.416(4) .
C8 H8A 0.9300 .

loop_
_geom_torsion_atom_site_label_1
_geom_torsion_atom_site_label_2
_geom_torsion_atom_site_label_3
_geom_torsion_atom_site_label_4
_geom_torsion
_geom_torsion_site_symmetry_1
_geom_torsion_site_symmetry_4
O1 Cd1 N1 C12 14.9(2) 2_646 .
O1W Cd1 N1 C12 107.3(2) . .
N2 Cd1 N1 C12 -175.2(2) 3_665 .
O2 Cd1 N1 C12 24.8(4) 2_646 .
N4 Cd1 N1 C12 -84.0(2) 4_675 .
C1 Cd1 N1 C12 16.2(3) 2_646 .
O1 Cd1 N1 N2 -148.2(2) 2_646 .
O1W Cd1 N1 N2 -55.8(2) . .
N2 Cd1 N1 N2 21.7(3) 3_665 .
O2 Cd1 N1 N2 -138.3(2) 2_646 .
N4 Cd1 N1 N2 112.9(2) 4_675 .
C1 Cd1 N1 N2 -146.93(19) 2_646 .
C12 N1 N2 N3 0.3(3) . .
Cd1 N1 N2 N3 166.41(18) . .
C12 N1 N2 Cd1 167.09(18) . 3_665
Cd1 N1 N2 Cd1 -26.8(3) . 3_665
N2 N1 C12 N4 0.0(3) . .
Cd1 N1 C12 N4 -165.83(19) . .
N2 N1 C12 C7 177.1(3) . .
Cd1 N1 C12 C7 11.3(4) . .
C8 C7 C12 N1 -90.1(3) . .
C6 C7 C12 N1 87.3(4) . .
C8 C7 C12 N4 86.6(4) . .
C6 C7 C12 N4 -96.0(4) . .
N1 C12 N4 N3 -0.2(3) . .
C7 C12 N4 N3 -177.2(3) . .
N1 C12 N4 Cd1 -178.2(2) . 4_575
C7 C12 N4 Cd1 4.8(5) . 4_575
C8 C7 C6 C5 -0.3(4) . .
C12 C7 C6 C5 -177.7(3) . .
C7 C6 C5 C4 1.2(4) . .
C6 C5 C4 C9 -0.9(4) . .
C6 C5 C4 C3 179.4(3) . .
N1 N2 N3 N4 -0.4(3) . .
Cd1 N2 N3 N4 -168.01(18) 3_665 .
C12 N4 N3 N2 0.4(3) . .
Cd1 N4 N3 N2 178.82(18) 4_575 .
C11 C2 C3 C4 -2.3(4) . .
C1 C2 C3 C4 178.0(2) . .
C5 C4 C3 C2 -178.0(3) . .
C9 C4 C3 C2 2.3(4) . .
C9 C10 C11 C2 1.0(4) . .
C3 C2 C11 C10 0.6(4) . .
C1 C2 C11 C10 -179.6(3) . .
Cd1 O2 C1 O1 3.4(3) 2_656 .
Cd1 O2 C1 C2 -176.7(2) 2_656 .
Cd1 O1 C1 O2 -3.6(3) 2_656 .
Cd1 O1 C1 C2 176.6(2) 2_656 .
C3 C2 C1 O2 175.0(3) . .
C11 C2 C1 O2 -4.7(4) . .
C3 C2 C1 O1 -5.2(4) . .
C11 C2 C1 O1 175.1(3) . .
C3 C2 C1 Cd1 54(3) . 2_656
C11 C2 C1 Cd1 -125(3) . 2_656
C6 C7 C8 C9 -1.0(4) . .
C12 C7 C8 C9 176.4(2) . .
C5 C4 C9 C10 179.7(3) . .
C3 C4 C9 C10 -0.6(4) . .
C5 C4 C9 C8 -0.4(4) . .
C3 C4 C9 C8 179.3(2) . .
C11 C10 C9 C4 -1.0(4) . .
C11 C10 C9 C8 179.1(3) . .
C7 C8 C9 C4 1.3(4) . .
C7 C8 C9 C10 -178.7(3) . .
